data_2108521
loop_
_publ_author_name
'Elliott, Peter'

_publ_section_title
;
 Hodgesmithite, (Cu,Zn)~6~Zn(SO~4~)~2~(OH)~10~&#x00B7;3H~2~O, a new copper
 zinc sulfate mineral with a unique, decorated, interrupted-sheet
 structure
;
_journal_coeditor_code LO5053SUP1
_journal_issue 6
_journal_name_full 'Acta Crystallographica Section B'
_journal_page_first
;
;
_journal_paper_doi 10.1107/S205252061901343X
_journal_volume 75
_journal_year 2019
_chemical_formula_moiety 'Cu6 H16 O21 S2 Zn'
_chemical_formula_sum 'Cu6 H16 O21 S2 Zn'
_chemical_formula_weight 862.86
_chemical_name_common hodgesmithite
_space_group_crystal_system trigonal
_space_group_IT_number 143
_space_group_name_Hall 'P 3'
_space_group_name_H-M_alt 'P 3'
_atom_sites_solution_hydrogens difmap
_audit_creation_method SHELXL-2018/1
_cell_angle_alpha 90
_cell_angle_beta 90
_cell_angle_gamma 120
_cell_formula_units_Z 1
_cell_length_a 8.1905(12)
_cell_length_b 8.1905(12)
_cell_length_c 7.0990(14)
_cell_measurement_reflns_used 7472
_cell_measurement_temperature 100(2)
_cell_measurement_theta_max 15.5890
_cell_measurement_theta_min 5.7090
_cell_volume 412.43(12)
_computing_structure_refinement 'SHELXL-2018/1 (Sheldrick, 2018)'
_diffrn_ambient_temperature 100(2)
_diffrn_measured_fraction_theta_full 0.988
_diffrn_measured_fraction_theta_max 0.992
_diffrn_measurement_device_type 'ADSC Quantum 210r'
_diffrn_measurement_method '\f scans'
_diffrn_radiation_type MoK\a
_diffrn_radiation_wavelength 0.71073
_diffrn_reflns_av_R_equivalents 0.0520
_diffrn_reflns_av_unetI/netI 0.0359
_diffrn_reflns_Laue_measured_fraction_full 0.988
_diffrn_reflns_Laue_measured_fraction_max 0.992
_diffrn_reflns_limit_h_max 10
_diffrn_reflns_limit_h_min -10
_diffrn_reflns_limit_k_max 11
_diffrn_reflns_limit_k_min -11
_diffrn_reflns_limit_l_max 9
_diffrn_reflns_limit_l_min -9
_diffrn_reflns_number 7949
_diffrn_reflns_point_group_measured_fraction_full 0.988
_diffrn_reflns_point_group_measured_fraction_max 0.992
_diffrn_reflns_theta_full 25.242
_diffrn_reflns_theta_max 29.566
_diffrn_reflns_theta_min 2.872
_diffrn_standards_decay_% 'not measured'
_diffrn_standards_interval_count 1
_diffrn_standards_interval_time 1
_diffrn_standards_number 0
_exptl_absorpt_coefficient_mu 9.383
_exptl_absorpt_correction_T_max 0.7460
_exptl_absorpt_correction_T_min 0.5088
_exptl_absorpt_correction_type multi-scan
_exptl_absorpt_process_details 'Multi-scan SADABS'
_exptl_crystal_colour blue
_exptl_crystal_density_diffrn 3.474
_exptl_crystal_density_meas 3.48
_exptl_crystal_description plate
_exptl_crystal_F_000 420
_exptl_crystal_size_max 0.025
_exptl_crystal_size_mid 0.022
_exptl_crystal_size_min 0.004
_refine_diff_density_max 1.740
_refine_diff_density_min -0.983
_refine_diff_density_rms 0.148
_refine_ls_extinction_coef 0.034(6)
_refine_ls_extinction_expression Fc^*^=kFc[1+0.001xFc^2^\l^3^/sin(2\q)]^-1/4^
_refine_ls_extinction_method 'SHELXL-2018/1 (Sheldrick 2018)'
_refine_ls_goodness_of_fit_ref 0.759
_refine_ls_hydrogen_treatment refxyz
_refine_ls_matrix_type full
_refine_ls_number_parameters 108
_refine_ls_number_reflns 1545
_refine_ls_number_restraints 5
_refine_ls_restrained_S_all 0.758
_refine_ls_R_factor_all 0.0275
_refine_ls_R_factor_gt 0.0272
_refine_ls_shift/su_max 0.000
_refine_ls_shift/su_mean 0.000
_refine_ls_structure_factor_coef Fsqd
_refine_ls_weighting_details 'w=1/[\s^2^(Fo^2^)+(0.0816P)^2^+0.7665P] where P=(Fo^2^+2Fc^2^)/3'
_refine_ls_weighting_scheme calc
_refine_ls_wR_factor_gt 0.0792
_refine_ls_wR_factor_ref 0.0797
_reflns_Friedel_coverage 1.000
_reflns_Friedel_fraction_full 0.988
_reflns_Friedel_fraction_max 0.992
_reflns_number_gt 1522
_reflns_number_total 1545
_reflns_threshold_expression 'I > 2\s(I)'
_cod_data_source_file lo5053sup1.cif
_cod_data_source_block I
_cod_original_cell_volume 412.43(15)
_cod_database_code 2108521
_shelx_shelxl_version_number 2018/1
_shelx_space_group_comment
;
The symmetry employed for this shelxl refinement is uniquely defined
by the following loop, which should always be used as a source of
symmetry information in preference to the above space-group names.
They are only intended as comments.
;
_exptl_absorpt_special_details 'SADABS (Bruker, 2001)'

loop_
_space_group_symop_operation_xyz
'x, y, z'
'-y, x-y, z'
'-x+y, -x, z'

loop_
_atom_site_label
_atom_site_type_symbol
_atom_site_fract_x
_atom_site_fract_y
_atom_site_fract_z
_atom_site_U_iso_or_equiv
_atom_site_adp_type
_atom_site_occupancy
_atom_site_site_symmetry_order
_atom_site_calc_flag
_atom_site_refinement_flags_posn
_atom_site_refinement_flags_adp
_atom_site_refinement_flags_occupancy
Cu1 Cu 0.37307(9) 0.46800(9) 0.21533(9) 0.0123(3) Uani 0.968(10) 1 d . . P
Cu2 Cu 0.24679(8) 0.05639(9) 0.21189(8) 0.0118(3) Uani 0.952(10) 1 d . . P
ZN Cu 0.666667 0.333333 0.97881(16) 0.0116(4) Uani 1 3 d S T P
S1 S 0.666667 0.333333 0.4807(4) 0.0169(7) Uani 1 3 d S T P
S2 S 0.000000 0.000000 0.7911(4) 0.0128(8) Uani 1 3 d S T P
O1 O 0.5184(8) 0.1423(9) 0.4149(8) 0.0287(11) Uani 1 1 d . . .
O2 O 0.666667 0.333333 0.6953(15) 0.027(2) Uani 1 3 d S T P
O3 O 0.1797(6) 0.1608(6) 0.7238(6) 0.0201(9) Uani 1 1 d . . .
O4 O 0.000000 0.000000 0.0006(10) 0.0153(14) Uani 1 3 d S T P
OH1 O 0.4134(6) 0.2817(6) 0.0521(8) 0.0159(11) Uani 1 1 d D . .
OH2 O 0.1119(6) 0.4249(5) 0.0872(8) 0.0167(9) Uani 1 1 d D . .
OH3 O 0.1772(5) 0.2276(5) 0.3403(8) 0.0155(10) Uani 1 1 d D . .
OH4 O 0.333333 0.666667 0.3540(12) 0.0180(15) Uani 1 3 d DS T P
OW1 O 0.1111(7) 0.5056(8) 0.7158(8) 0.0345(12) Uani 1 1 d . . .
H1 H 0.349(17) 0.256(16) -0.062(12) 0.050 Uiso 1 1 d D U .
H2 H 0.123(16) 0.443(17) -0.039(10) 0.050 Uiso 1 1 d D U .
H3 H 0.183(17) 0.201(19) 0.458(11) 0.050 Uiso 1 1 d D U .
H4 H 0.333333 0.666667 0.488(10) 0.050 Uiso 1 3 d DS U P

loop_
_atom_site_aniso_label
_atom_site_aniso_U_11
_atom_site_aniso_U_22
_atom_site_aniso_U_33
_atom_site_aniso_U_23
_atom_site_aniso_U_13
_atom_site_aniso_U_12
Cu1 0.0095(4) 0.0088(4) 0.0182(4) -0.00019(19) -0.0001(2) 0.0043(2)
Cu2 0.0101(3) 0.0084(3) 0.0163(4) 0.0005(2) -0.0001(2) 0.0042(2)
ZN 0.0091(4) 0.0091(4) 0.0166(5) 0.000 0.000 0.0046(2)
S1 0.0149(8) 0.0149(8) 0.0207(12) 0.000 0.000 0.0075(4)
S2 0.0123(9) 0.0123(9) 0.0138(11) 0.000 0.000 0.0062(4)
O1 0.026(2) 0.031(3) 0.032(3) 0.003(2) 0.000(2) 0.016(2)
O2 0.028(2) 0.028(2) 0.025(5) 0.000 0.000 0.0140(12)
O3 0.0172(17) 0.0183(19) 0.0211(17) 0.0019(13) 0.0013(14) 0.0061(15)
O4 0.018(2) 0.018(2) 0.010(3) 0.000 0.000 0.0089(10)
OH1 0.0111(16) 0.0135(18) 0.023(3) 0.0027(12) 0.0020(13) 0.0060(13)
OH2 0.0166(17) 0.0137(19) 0.020(2) 0.0009(12) 0.0013(15) 0.0079(14)
OH3 0.0110(16) 0.018(2) 0.018(2) -0.0010(13) -0.0004(13) 0.0074(14)
OH4 0.017(2) 0.017(2) 0.020(4) 0.000 0.000 0.0086(10)
OW1 0.022(2) 0.037(3) 0.028(2) 0.002(2) -0.0011(17) 0.003(2)

loop_
_atom_type_symbol
_atom_type_description
_atom_type_scat_dispersion_real
_atom_type_scat_dispersion_imag
_atom_type_scat_source
O O 0.0106 0.0060 'International Tables Vol C Tables 4.2.6.8 and 6.1.1.4'
H H 0.0000 0.0000 'International Tables Vol C Tables 4.2.6.8 and 6.1.1.4'
S S 0.1246 0.1234 'International Tables Vol C Tables 4.2.6.8 and 6.1.1.4'
Cu Cu 0.3201 1.2651 'International Tables Vol C Tables 4.2.6.8 and 6.1.1.4'
Zn Zn 0.2839 1.4301 'International Tables Vol C Tables 4.2.6.8 and 6.1.1.4'

loop_
_geom_angle_atom_site_label_1
_geom_angle_atom_site_label_2
_geom_angle_atom_site_label_3
_geom_angle
_geom_angle_site_symmetry_1
_geom_angle_site_symmetry_3
OH2 Cu1 OH3 174.35(18) 2_665 .
OH2 Cu1 OH4 83.88(18) 2_665 .
OH3 Cu1 OH4 101.4(2) . .
OH2 Cu1 OH1 92.4(2) 2_665 .
OH3 Cu1 OH1 82.47(16) . .
OH4 Cu1 OH1 174.4(3) . .
OH2 Cu1 OH2 105.4(3) 2_665 .
OH3 Cu1 OH2 77.83(15) . .
OH4 Cu1 OH2 78.35(16) . .
OH1 Cu1 OH2 98.75(17) . .
OH2 Cu1 Cu2 133.46(14) 2_665 .
OH3 Cu1 Cu2 41.09(12) . .
OH4 Cu1 Cu2 142.29(15) . .
OH1 Cu1 Cu2 42.04(13) . .
OH2 Cu1 Cu2 93.19(10) . .
OH2 Cu2 OH3 179.6(2) 3 .
OH2 Cu2 OH3 84.53(17) 3 3
OH3 Cu2 OH3 95.1(2) . 3
OH2 Cu2 OH1 95.3(2) 3 .
OH3 Cu2 OH1 85.03(18) . .
OH3 Cu2 OH1 171.1(2) 3 .
OH2 Cu2 O4 95.02(16) 3 .
OH3 Cu2 O4 84.84(18) . .
OH3 Cu2 O4 84.40(18) 3 .
OH1 Cu2 O4 86.74(18) . .
OH2 Cu2 Cu1 138.26(15) 3 .
OH3 Cu2 Cu1 42.09(12) . .
OH3 Cu2 Cu1 137.20(12) 3 .
OH1 Cu2 Cu1 43.64(14) . .
O4 Cu2 Cu1 90.31(2) . .
OH1 ZN OH1 113.28(14) 2_656 3_666
OH1 ZN OH1 113.28(14) 2_656 1_556
OH1 ZN OH1 113.28(14) 3_666 1_556
OH1 ZN O2 105.32(17) 2_656 .
OH1 ZN O2 105.32(17) 3_666 .
OH1 ZN O2 105.32(17) 1_556 .
O1 S1 O1 110.7(2) 2_655 3_665
O1 S1 O1 110.7(2) 2_655 .
O1 S1 O1 110.7(2) 3_665 .
O1 S1 O2 108.2(2) 2_655 .
O1 S1 O2 108.2(2) 3_665 .
O1 S1 O2 108.2(2) . .
O3 S2 O3 110.12(18) 3 .
O3 S2 O3 110.11(18) 3 2
O3 S2 O3 110.11(18) . 2
O3 S2 O4 108.82(18) 3 1_556
O3 S2 O4 108.82(18) . 1_556
O3 S2 O4 108.82(18) 2 1_556
S1 O2 ZN 180.0 . .
S2 O4 Cu2 129.27(14) 1_554 .
S2 O4 Cu2 129.27(14) 1_554 2
Cu2 O4 Cu2 84.2(2) . 2
S2 O4 Cu2 129.27(14) 1_554 3
Cu2 O4 Cu2 84.2(2) . 3
Cu2 O4 Cu2 84.2(2) 2 3
ZN OH1 Cu2 120.4(2) 1_554 .
ZN OH1 Cu1 121.9(2) 1_554 .
Cu2 OH1 Cu1 94.3(2) . .
ZN OH1 H1 104(8) 1_554 .
Cu2 OH1 H1 104(8) . .
Cu1 OH1 H1 112(7) . .
Cu2 OH2 Cu1 108.2(3) 2 3_565
Cu2 OH2 Cu1 97.1(2) 2 .
Cu1 OH2 Cu1 98.5(2) 3_565 .
Cu2 OH2 H2 126(7) 2 .
Cu1 OH2 H2 111(9) 3_565 .
Cu1 OH2 H2 112(8) . .
Cu2 OH3 Cu2 105.9(2) . 2
Cu2 OH3 Cu1 96.8(2) . .
Cu2 OH3 Cu1 100.4(2) 2 .
Cu2 OH3 H3 101(9) . .
Cu2 OH3 H3 124(8) 2 .
Cu1 OH3 H3 123(8) . .
Cu1 OH4 Cu1 99.1(3) . 2_665
Cu1 OH4 Cu1 99.1(3) . 3_565
Cu1 OH4 Cu1 99.1(3) 2_665 3_565
Cu1 OH4 H4 118.5(2) . .
Cu1 OH4 H4 118.5(2) 2_665 .
Cu1 OH4 H4 118.5(2) 3_565 .

loop_
_geom_bond_atom_site_label_1
_geom_bond_atom_site_label_2
_geom_bond_distance
_geom_bond_site_symmetry_2
Cu1 OH2 1.953(5) 2_665
Cu1 OH3 2.019(4) .
Cu1 OH4 2.062(4) .
Cu1 OH1 2.070(5) .
Cu1 OH2 2.185(5) .
Cu1 O1 2.455(5) .
Cu1 Cu2 2.9915(10) .
Cu2 OH2 1.930(4) 3
Cu2 OH3 1.980(4) .
Cu2 OH3 2.001(4) 3
Cu2 OH1 2.009(4) .
Cu2 O4 2.370(5) .
Cu2 O1 2.442(5) .
ZN OH1 1.968(4) 2_656
ZN OH1 1.968(4) 3_666
ZN OH1 1.968(4) 1_556
ZN O2 2.013(11) .
S1 O1 1.497(6) 2_655
S1 O1 1.497(6) 3_665
S1 O1 1.497(6) .
S1 O2 1.523(13) .
S2 O3 1.480(4) 3
S2 O3 1.480(4) .
S2 O3 1.480(4) 2
S2 O4 1.487(7) 1_556
OH1 H1 0.93(6) .
OH2 H2 0.90(7) .
OH3 H3 0.87(7) .
OH4 H4 0.95(7) .

_cod_database_fobs_code 2108521
